data_7005026
loop_
_publ_author_name
'Mezei, Gellert'
'Rivera-Carrillo, Marlyn'
'Raptis, Raphael G.'

_publ_section_title
;
 Trigonal-prismatic CuII6-pyrazolato cages: structural and
 electrochemical study, evidence of charge delocalisation.
;
_journal_issue 1
_journal_name_full 'Dalton transactions (Cambridge, England : 2003)'
_journal_page_first 37
_journal_page_last 40
_journal_paper_doi 10.1039/b615018g
_journal_year 2007
_chemical_formula_sum 'C105 H86 Cl13 Cu6 N19 O3 P2'
_chemical_formula_weight 2565.96
_chemical_name_systematic
;
?
;
_space_group_IT_number 19
_symmetry_cell_setting orthorhombic
_symmetry_space_group_name_Hall 'P 2ac 2ab'
_symmetry_space_group_name_H-M 'P 21 21 21'
_atom_sites_solution_hydrogens geom
_atom_sites_solution_primary direct
_atom_sites_solution_secondary difmap
_audit_creation_method SHELXL-97
_cell_angle_alpha 90.00
_cell_angle_beta 90.00
_cell_angle_gamma 90.00
_cell_formula_units_Z 4
_cell_length_a 19.588(2)
_cell_length_b 20.268(2)
_cell_length_c 27.541(3)
_cell_measurement_temperature 299(2)
_cell_volume 10934(2)
_computing_cell_refinement 'Bruker SMART'
_computing_data_collection 'Bruker SMART'
_computing_data_reduction 'Bruker SHELXTL'
_computing_molecular_graphics 'Bruker SHELXTL'
_computing_publication_material 'Bruker SHELXTL'
_computing_structure_refinement 'SHELXL-97 (Sheldrick, 1997)'
_computing_structure_solution 'SHELXS-97 (Sheldrick, 1990)'
_diffrn_ambient_temperature 299(2)
_diffrn_measured_fraction_theta_full 0.999
_diffrn_measured_fraction_theta_max 0.999
_diffrn_measurement_device_type 'CCD area detector'
_diffrn_measurement_method 'phi and omega scans'
_diffrn_radiation_monochromator graphite
_diffrn_radiation_source 'fine-focus sealed tube'
_diffrn_radiation_type MoK\a
_diffrn_radiation_wavelength 0.71073
_diffrn_reflns_av_R_equivalents 0.0565
_diffrn_reflns_av_sigmaI/netI 0.0749
_diffrn_reflns_limit_h_max 21
_diffrn_reflns_limit_h_min -16
_diffrn_reflns_limit_k_max 21
_diffrn_reflns_limit_k_min -22
_diffrn_reflns_limit_l_max 30
_diffrn_reflns_limit_l_min -30
_diffrn_reflns_number 48230
_diffrn_reflns_theta_full 23.28
_diffrn_reflns_theta_max 23.28
_diffrn_reflns_theta_min 1.25
_exptl_absorpt_coefficient_mu 1.553
_exptl_absorpt_correction_type none
_exptl_crystal_colour 'dark brown'
_exptl_crystal_density_diffrn 1.559
_exptl_crystal_density_method 'not measured'
_exptl_crystal_description polyhedron
_exptl_crystal_F_000 5192
_exptl_crystal_size_max 0.40
_exptl_crystal_size_mid 0.30
_exptl_crystal_size_min 0.26
_refine_diff_density_max 0.445
_refine_diff_density_min -0.450
_refine_diff_density_rms 0.134
_refine_ls_abs_structure_details 'Flack H D (1983), Acta Cryst. A39, 876-881'
_refine_ls_abs_structure_Flack 0.002(11)
_refine_ls_extinction_method none
_refine_ls_goodness_of_fit_ref 0.979
_refine_ls_hydrogen_treatment constr
_refine_ls_matrix_type full
_refine_ls_number_parameters 1335
_refine_ls_number_reflns 15738
_refine_ls_number_restraints 0
_refine_ls_restrained_S_all 0.979
_refine_ls_R_factor_all 0.0723
_refine_ls_R_factor_gt 0.0392
_refine_ls_shift/su_max 0.003
_refine_ls_shift/su_mean 0.000
_refine_ls_structure_factor_coef Fsqd
_refine_ls_weighting_details 'calc w=1/[\s^2^(Fo^2^)+(0.0513P)^2^+0.0000P] where P=(Fo^2^+2Fc^2^)/3'
_refine_ls_weighting_scheme calc
_refine_ls_wR_factor_gt 0.0796
_refine_ls_wR_factor_ref 0.1012
_reflns_number_gt 11239
_reflns_number_total 15738
_reflns_threshold_expression >2sigma(I)
_cod_data_source_file b615018g.txt
_cod_data_source_block PPN[6]
_cod_depositor_comments
;
The following automatic conversions were performed:
'_symmetry_cell_setting' value 'Orthorhombic' changed to 'orthorhombic'
according to '/home/saulius/struct/CIF-dictionaries/cif_core.dic'
dictionary named 'cif_core.dic' version 2.4.1 from 2010-06-29.

Automatic conversion script
Id: cif_fix_enum 1527 2010-12-29 10:47:43Z saulius 
;
_cod_original_sg_symbol_H-M P2(1)2(1)2(1)
_cod_database_code 7005026

loop_
_symmetry_equiv_pos_as_xyz
'x, y, z'
'-x+1/2, -y, z+1/2'
'-x, y+1/2, -z+1/2'
'x+1/2, -y+1/2, -z'

loop_
_atom_site_label
_atom_site_type_symbol
_atom_site_fract_x
_atom_site_fract_y
_atom_site_fract_z
_atom_site_U_iso_or_equiv
_atom_site_adp_type
_atom_site_occupancy
_atom_site_symmetry_multiplicity
_atom_site_calc_flag
_atom_site_refinement_flags
_atom_site_disorder_assembly
_atom_site_disorder_group
Cu1 Cu 0.62157(4) 0.94441(4) 0.94036(3) 0.0304(2) Uani 1 1 d . . .
Cu2 Cu 0.45897(4) 0.94447(4) 0.94159(3) 0.03169(19) Uani 1 1 d . . .
Cu3 Cu 0.54234(4) 1.04882(4) 0.87268(3) 0.0331(2) Uani 1 1 d . . .
Cu4 Cu 0.61353(4) 0.85879(4) 0.84946(3) 0.0303(2) Uani 1 1 d . . .
Cu5 Cu 0.44649(4) 0.85573(4) 0.85368(3) 0.0323(2) Uani 1 1 d . . .
Cu6 Cu 0.52076(4) 0.96064(4) 0.78489(3) 0.0343(2) Uani 1 1 d . . .
P1 P 0.48602(10) 0.22472(10) 0.17182(7) 0.0465(5) Uani 1 1 d . . .
P2 P 0.53704(11) 0.14742(10) 0.08787(6) 0.0453(5) Uani 1 1 d . . .
Cl1 Cl 0.54132(11) 0.77555(10) 1.09947(7) 0.0586(5) Uani 1 1 d . . .
Cl2 Cl 0.25787(11) 1.09679(14) 0.83804(10) 0.0918(9) Uani 1 1 d . . .
Cl3 Cl 0.82447(10) 1.06966(12) 0.82034(9) 0.0709(7) Uani 1 1 d . . .
Cl4 Cl 0.53884(11) 0.66106(9) 0.99074(7) 0.0587(5) Uani 1 1 d . . .
Cl5 Cl 0.23171(11) 0.96711(14) 0.73749(9) 0.0855(8) Uani 1 1 d . . .
Cl6 Cl 0.79262(11) 0.97347(13) 0.70531(9) 0.0809(8) Uani 1 1 d . . .
Cl7 Cl 0.87820(10) 0.79876(12) 0.94224(9) 0.0701(7) Uani 1 1 d . . .
Cl8 Cl 0.21170(10) 0.78686(11) 0.97678(8) 0.0580(6) Uani 1 1 d . . .
Cl9 Cl 0.48606(11) 1.23466(10) 0.71693(7) 0.0617(6) Uani 1 1 d . . .
Cl10 Cl 0.6607(2) 0.7560(2) 0.67782(15) 0.1656(17) Uani 1 1 d . . .
Cl11 Cl 0.6185(2) 0.87139(19) 0.62989(14) 0.1519(15) Uani 1 1 d . . .
Cl12 Cl 0.4286(3) 0.5011(4) 0.0774(2) 0.295(4) Uani 1 1 d . . .
Cl13 Cl 0.4453(4) 0.4214(3) -0.0028(2) 0.271(3) Uani 1 1 d . . .
O1 O 0.5399(2) 0.99027(19) 0.92589(14) 0.0327(10) Uani 1 1 d . . .
O2 O 0.5278(2) 0.88460(19) 0.82374(14) 0.0303(10) Uani 1 1 d . . .
O3 O 0.6524(7) 0.4671(6) 0.0549(4) 0.179(5) Uani 1 1 d . . .
N1 N 0.5752(3) 0.8964(3) 0.99262(19) 0.0348(15) Uani 1 1 d . . .
N2 N 0.5059(3) 0.8975(3) 0.99350(18) 0.0328(14) Uani 1 1 d . . .
N3 N 0.4080(3) 1.0033(3) 0.8978(2) 0.0339(15) Uani 1 1 d . . .
N4 N 0.4428(3) 1.0506(3) 0.87308(19) 0.0403(15) Uani 1 1 d . . .
N5 N 0.6412(3) 1.0524(3) 0.87307(19) 0.0379(15) Uani 1 1 d . . .
N6 N 0.6747(3) 1.0052(3) 0.8987(2) 0.0346(14) Uani 1 1 d . . .
N7 N 0.5687(3) 0.7961(3) 0.89278(18) 0.0301(14) Uani 1 1 d . . .
N8 N 0.4991(3) 0.7969(3) 0.89536(19) 0.0339(14) Uani 1 1 d . . .
N9 N 0.3920(3) 0.8985(3) 0.8030(2) 0.0411(15) Uani 1 1 d . . .
N10 N 0.4213(3) 0.9469(3) 0.7766(2) 0.0388(15) Uani 1 1 d . . .
N11 N 0.6196(3) 0.9560(3) 0.7734(2) 0.0352(14) Uani 1 1 d . . .
N12 N 0.6575(3) 0.9089(3) 0.7969(2) 0.0372(15) Uani 1 1 d . . .
N13 N 0.6994(3) 0.8802(3) 0.93400(19) 0.0310(14) Uani 1 1 d . . .
N14 N 0.6996(3) 0.8469(3) 0.89037(19) 0.0316(13) Uani 1 1 d . . .
N15 N 0.3757(2) 0.8836(3) 0.94190(19) 0.0327(13) Uani 1 1 d . . .
N16 N 0.3681(3) 0.8465(3) 0.90112(19) 0.0334(14) Uani 1 1 d . . .
N17 N 0.5387(3) 1.0974(3) 0.80748(19) 0.0384(14) Uani 1 1 d . . .
N18 N 0.5193(2) 1.0593(3) 0.76915(18) 0.0340(13) Uani 1 1 d . . .
N19 N 0.5352(3) 0.1988(3) 0.13086(19) 0.0500(16) Uani 1 1 d . . .
C1 C 0.4861(3) 0.8569(3) 1.0292(2) 0.0374(18) Uani 1 1 d . . .
H1 H 0.4410 0.8479 1.0375 0.045 Uiso 1 1 calc R . .
C2 C 0.5417(4) 0.8306(3) 1.0514(2) 0.0377(17) Uani 1 1 d . . .
C3 C 0.5972(4) 0.8560(4) 1.0278(2) 0.0408(19) Uani 1 1 d . . .
H3 H 0.6426 0.8467 1.0350 0.049 Uiso 1 1 calc R . .
C4 C 0.3973(4) 1.0881(4) 0.8501(3) 0.050(2) Uani 1 1 d . . .
H4 H 0.4078 1.1243 0.8308 0.059 Uiso 1 1 calc R . .
C5 C 0.3330(4) 1.0656(4) 0.8592(3) 0.047(2) Uani 1 1 d . . .
C6 C 0.3421(4) 1.0114(4) 0.8892(3) 0.046(2) Uani 1 1 d . . .
H6 H 0.3074 0.9848 0.9014 0.055 Uiso 1 1 calc R . .
C7 C 0.7403(4) 1.0061(4) 0.8850(3) 0.045(2) Uani 1 1 d . . .
H7 H 0.7744 0.9785 0.8969 0.054 Uiso 1 1 calc R . .
C8 C 0.7491(4) 1.0540(4) 0.8505(3) 0.051(2) Uani 1 1 d . . .
C9 C 0.6857(4) 1.0821(4) 0.8436(3) 0.049(2) Uani 1 1 d . . .
H9 H 0.6757 1.1160 0.8221 0.059 Uiso 1 1 calc R . .
C10 C 0.4799(4) 0.7508(3) 0.9275(2) 0.0380(18) Uani 1 1 d . . .
H10 H 0.4351 0.7404 0.9356 0.046 Uiso 1 1 calc R . .
C11 C 0.5373(4) 0.7215(3) 0.9464(2) 0.0384(16) Uani 1 1 d . . .
C12 C 0.5910(3) 0.7512(4) 0.9242(2) 0.0376(19) Uani 1 1 d . . .
H12 H 0.6366 0.7416 0.9302 0.045 Uiso 1 1 calc R . .
C13 C 0.3718(4) 0.9760(4) 0.7501(3) 0.062(3) Uani 1 1 d . . .
H13 H 0.3782 1.0107 0.7285 0.074 Uiso 1 1 calc R . .
C14 C 0.3107(4) 0.9463(4) 0.7600(3) 0.047(2) Uani 1 1 d . . .
C15 C 0.3244(4) 0.8994(4) 0.7934(3) 0.051(2) Uani 1 1 d . . .
H15 H 0.2921 0.8719 0.8077 0.062 Uiso 1 1 calc R . .
C16 C 0.7206(4) 0.9095(4) 0.7778(2) 0.050(2) Uani 1 1 d . . .
H16 H 0.7564 0.8825 0.7876 0.060 Uiso 1 1 calc R . .
C17 C 0.7244(4) 0.9552(4) 0.7422(3) 0.045(2) Uani 1 1 d . . .
C18 C 0.6599(4) 0.9848(4) 0.7409(2) 0.043(2) Uani 1 1 d . . .
H18 H 0.6472 1.0192 0.7205 0.052 Uiso 1 1 calc R . .
C19 C 0.7595(3) 0.8130(3) 0.8874(2) 0.0340(17) Uani 1 1 d . . .
C20 C 0.7979(3) 0.8272(3) 0.9284(3) 0.0386(19) Uani 1 1 d . . .
C21 C 0.7585(3) 0.8685(3) 0.9568(2) 0.0343(17) Uani 1 1 d . . .
C22 C 0.7745(3) 0.9008(4) 1.0040(2) 0.0384(18) Uani 1 1 d . . .
C23 C 0.7516(4) 0.9643(4) 1.0145(3) 0.050(2) Uani 1 1 d . . .
H23 H 0.7248 0.9867 0.9920 0.060 Uiso 1 1 calc R . .
C24 C 0.7684(4) 0.9951(4) 1.0587(3) 0.062(2) Uani 1 1 d . . .
H24 H 0.7519 1.0372 1.0653 0.075 Uiso 1 1 calc R . .
C25 C 0.8089(5) 0.9637(5) 1.0919(3) 0.071(3) Uani 1 1 d . . .
H25 H 0.8209 0.9846 1.1208 0.085 Uiso 1 1 calc R . .
C26 C 0.8312(6) 0.9016(5) 1.0824(3) 0.086(3) Uani 1 1 d . . .
H26 H 0.8583 0.8798 1.1050 0.103 Uiso 1 1 calc R . .
C27 C 0.8142(5) 0.8703(4) 1.0391(3) 0.063(3) Uani 1 1 d . . .
H27 H 0.8299 0.8276 1.0335 0.075 Uiso 1 1 calc R . .
C28 C 0.7745(3) 0.7696(3) 0.8464(3) 0.0379(18) Uani 1 1 d . . .
C29 C 0.8411(4) 0.7592(4) 0.8296(3) 0.059(2) Uani 1 1 d . . .
H29 H 0.8773 0.7816 0.8439 0.071 Uiso 1 1 calc R . .
C30 C 0.8537(5) 0.7154(5) 0.7913(3) 0.082(3) Uani 1 1 d . . .
H30 H 0.8983 0.7091 0.7808 0.098 Uiso 1 1 calc R . .
C31 C 0.8036(6) 0.6825(5) 0.7693(3) 0.080(3) Uani 1 1 d . . .
H31 H 0.8131 0.6533 0.7442 0.096 Uiso 1 1 calc R . .
C32 C 0.7380(5) 0.6924(4) 0.7845(3) 0.067(3) Uani 1 1 d . . .
H32 H 0.7028 0.6698 0.7691 0.080 Uiso 1 1 calc R . .
C33 C 0.7228(4) 0.7343(4) 0.8213(3) 0.048(2) Uani 1 1 d . . .
H33 H 0.6774 0.7401 0.8304 0.058 Uiso 1 1 calc R . .
C34 C 0.3121(3) 0.8073(4) 0.9050(3) 0.0349(18) Uani 1 1 d . . .
C35 C 0.2844(3) 0.8219(3) 0.9509(3) 0.0360(18) Uani 1 1 d . . .
C36 C 0.3239(3) 0.8689(3) 0.9726(2) 0.0334(17) Uani 1 1 d . . .
C37 C 0.3132(3) 0.9059(4) 1.0195(3) 0.0405(19) Uani 1 1 d . . .
C38 C 0.2947(4) 0.8737(4) 1.0622(3) 0.055(2) Uani 1 1 d . . .
H38 H 0.2908 0.8280 1.0623 0.067 Uiso 1 1 calc R . .
C39 C 0.2820(5) 0.9086(6) 1.1044(3) 0.072(3) Uani 1 1 d . . .
H39 H 0.2696 0.8862 1.1325 0.087 Uiso 1 1 calc R . .
C40 C 0.2874(5) 0.9747(6) 1.1050(3) 0.077(3) Uani 1 1 d . . .
H40 H 0.2780 0.9981 1.1333 0.092 Uiso 1 1 calc R . .
C41 C 0.3068(4) 1.0070(5) 1.0641(4) 0.072(3) Uani 1 1 d . . .
H41 H 0.3116 1.0526 1.0650 0.086 Uiso 1 1 calc R . .
C42 C 0.3199(4) 0.9736(4) 1.0206(3) 0.057(2) Uani 1 1 d . . .
H42 H 0.3329 0.9967 0.9929 0.068 Uiso 1 1 calc R . .
C43 C 0.2909(4) 0.7613(3) 0.8665(2) 0.0392(19) Uani 1 1 d . . .
C44 C 0.3386(4) 0.7320(4) 0.8361(3) 0.047(2) Uani 1 1 d . . .
H44 H 0.3848 0.7402 0.8408 0.057 Uiso 1 1 calc R . .
C45 C 0.3182(5) 0.6910(4) 0.7992(3) 0.065(3) Uani 1 1 d . . .
H45 H 0.3505 0.6737 0.7780 0.078 Uiso 1 1 calc R . .
C46 C 0.2498(5) 0.6753(4) 0.7931(3) 0.074(3) Uani 1 1 d . . .
H46 H 0.2362 0.6461 0.7689 0.089 Uiso 1 1 calc R . .
C47 C 0.2023(5) 0.7038(5) 0.8236(3) 0.070(3) Uani 1 1 d . . .
H47 H 0.1562 0.6943 0.8197 0.084 Uiso 1 1 calc R . .
C48 C 0.2229(4) 0.7460(4) 0.8595(3) 0.055(2) Uani 1 1 d . . .
H48 H 0.1902 0.7648 0.8797 0.066 Uiso 1 1 calc R . .
C49 C 0.4994(3) 1.0992(4) 0.7331(2) 0.0410(19) Uani 1 1 d . . .
C50 C 0.5066(3) 1.1633(4) 0.7485(3) 0.0392(18) Uani 1 1 d . . .
C51 C 0.5323(4) 1.1612(3) 0.7959(2) 0.0382(17) Uani 1 1 d . . .
C52 C 0.5518(4) 1.2156(4) 0.8287(3) 0.047(2) Uani 1 1 d . . .
C53 C 0.5789(4) 1.2738(4) 0.8107(3) 0.061(2) Uani 1 1 d . . .
H53 H 0.5864 1.2774 0.7774 0.074 Uiso 1 1 calc R . .
C54 C 0.5950(5) 1.3258(5) 0.8394(4) 0.072(3) Uani 1 1 d . . .
H54 H 0.6118 1.3645 0.8257 0.086 Uiso 1 1 calc R . .
C55 C 0.5866(5) 1.3212(5) 0.8888(4) 0.082(3) Uani 1 1 d . . .
H55 H 0.5975 1.3566 0.9089 0.098 Uiso 1 1 calc R . .
C56 C 0.5616(4) 1.2634(5) 0.9079(3) 0.072(3) Uani 1 1 d . . .
H56 H 0.5569 1.2594 0.9413 0.087 Uiso 1 1 calc R . .
C57 C 0.5435(4) 1.2114(4) 0.8785(3) 0.058(2) Uani 1 1 d . . .
H57 H 0.5255 1.1732 0.8922 0.070 Uiso 1 1 calc R . .
C58 C 0.4778(4) 1.0732(4) 0.6866(3) 0.0426(19) Uani 1 1 d . . .
C59 C 0.5036(4) 1.0167(4) 0.6671(3) 0.057(2) Uani 1 1 d . . .
H59 H 0.5384 0.9950 0.6836 0.068 Uiso 1 1 calc R . .
C60 C 0.4806(5) 0.9902(4) 0.6241(3) 0.072(3) Uani 1 1 d . . .
H60 H 0.4995 0.9517 0.6116 0.087 Uiso 1 1 calc R . .
C61 C 0.4289(6) 1.0222(6) 0.6004(4) 0.090(3) Uani 1 1 d . . .
H61 H 0.4126 1.0048 0.5713 0.108 Uiso 1 1 calc R . .
C62 C 0.4009(5) 1.0786(5) 0.6179(4) 0.081(3) Uani 1 1 d . . .
H62 H 0.3655 1.0994 0.6015 0.097 Uiso 1 1 calc R . .
C63 C 0.4258(4) 1.1042(4) 0.6605(3) 0.059(2) Uani 1 1 d . . .
H63 H 0.4075 1.1434 0.6723 0.071 Uiso 1 1 calc R . .
C64 C 0.5289(4) 0.0634(4) 0.1078(2) 0.051(2) Uani 1 1 d . . .
C65 C 0.5836(5) 0.0218(5) 0.1103(3) 0.064(2) Uani 1 1 d . . .
H65 H 0.6259 0.0356 0.0988 0.076 Uiso 1 1 calc R . .
C66 C 0.5768(6) -0.0404(5) 0.1299(3) 0.083(3) Uani 1 1 d . . .
H66 H 0.6142 -0.0688 0.1307 0.099 Uiso 1 1 calc R . .
C67 C 0.5160(7) -0.0604(5) 0.1478(4) 0.089(4) Uani 1 1 d . . .
H67 H 0.5121 -0.1024 0.1612 0.107 Uiso 1 1 calc R . .
C68 C 0.4609(6) -0.0207(6) 0.1466(4) 0.093(3) Uani 1 1 d . . .
H68 H 0.4196 -0.0350 0.1595 0.112 Uiso 1 1 calc R . .
C69 C 0.4660(5) 0.0418(5) 0.1259(3) 0.077(3) Uani 1 1 d . . .
H69 H 0.4279 0.0690 0.1242 0.093 Uiso 1 1 calc R . .
C70 C 0.4744(4) 0.1645(4) 0.0419(2) 0.0445(19) Uani 1 1 d . . .
C71 C 0.4614(5) 0.2291(4) 0.0299(3) 0.058(2) Uani 1 1 d . . .
H71 H 0.4816 0.2629 0.0476 0.070 Uiso 1 1 calc R . .
C72 C 0.4187(5) 0.2443(5) -0.0085(3) 0.072(3) Uani 1 1 d . . .
H72 H 0.4103 0.2882 -0.0164 0.086 Uiso 1 1 calc R . .
C73 C 0.3889(5) 0.1955(5) -0.0345(3) 0.071(3) Uani 1 1 d . . .
H73 H 0.3603 0.2060 -0.0603 0.085 Uiso 1 1 calc R . .
C74 C 0.4007(5) 0.1306(5) -0.0230(3) 0.068(3) Uani 1 1 d . . .
H74 H 0.3803 0.0973 -0.0412 0.082 Uiso 1 1 calc R . .
C75 C 0.4429(4) 0.1146(4) 0.0157(3) 0.057(2) Uani 1 1 d . . .
H75 H 0.4501 0.0707 0.0240 0.069 Uiso 1 1 calc R . .
C76 C 0.6186(4) 0.1553(4) 0.0591(3) 0.052(2) Uani 1 1 d . . .
C77 C 0.6721(4) 0.1850(4) 0.0827(3) 0.062(2) Uani 1 1 d . . .
H77 H 0.6663 0.2013 0.1140 0.074 Uiso 1 1 calc R . .
C78 C 0.7336(5) 0.1904(5) 0.0601(4) 0.077(3) Uani 1 1 d . . .
H78 H 0.7703 0.2087 0.0767 0.092 Uiso 1 1 calc R . .
C79 C 0.7424(5) 0.1691(5) 0.0124(4) 0.082(3) Uani 1 1 d . . .
H79 H 0.7843 0.1750 -0.0028 0.098 Uiso 1 1 calc R . .
C80 C 0.6907(5) 0.1401(5) -0.0117(3) 0.069(3) Uani 1 1 d . . .
H80 H 0.6970 0.1250 -0.0432 0.083 Uiso 1 1 calc R . .
C81 C 0.6267(4) 0.1329(4) 0.0114(3) 0.061(2) Uani 1 1 d . . .
H81 H 0.5904 0.1135 -0.0049 0.074 Uiso 1 1 calc R . .
C82 C 0.4950(4) 0.1783(4) 0.2270(3) 0.053(2) Uani 1 1 d . . .
C83 C 0.5505(5) 0.1359(4) 0.2320(3) 0.064(2) Uani 1 1 d . . .
H83 H 0.5814 0.1306 0.2067 0.077 Uiso 1 1 calc R . .
C84 C 0.5592(5) 0.1019(5) 0.2748(4) 0.085(3) Uani 1 1 d . . .
H84 H 0.5956 0.0729 0.2783 0.102 Uiso 1 1 calc R . .
C85 C 0.5139(7) 0.1110(6) 0.3122(4) 0.099(4) Uani 1 1 d . . .
H85 H 0.5201 0.0884 0.3412 0.119 Uiso 1 1 calc R . .
C86 C 0.4598(7) 0.1528(5) 0.3073(4) 0.100(4) Uani 1 1 d . . .
H86 H 0.4300 0.1590 0.3332 0.120 Uiso 1 1 calc R . .
C87 C 0.4493(6) 0.1858(4) 0.2646(3) 0.077(3) Uani 1 1 d . . .
H87 H 0.4115 0.2131 0.2610 0.093 Uiso 1 1 calc R . .
C88 C 0.5095(4) 0.3079(4) 0.1848(3) 0.048(2) Uani 1 1 d . . .
C89 C 0.4742(5) 0.3452(4) 0.2188(3) 0.065(2) Uani 1 1 d . . .
H89 H 0.4387 0.3262 0.2363 0.078 Uiso 1 1 calc R . .
C90 C 0.4916(6) 0.4108(5) 0.2267(3) 0.082(3) Uani 1 1 d . . .
H90 H 0.4674 0.4358 0.2492 0.098 Uiso 1 1 calc R . .
C91 C 0.5448(6) 0.4387(5) 0.2011(5) 0.099(4) Uani 1 1 d . . .
H91 H 0.5562 0.4827 0.2062 0.118 Uiso 1 1 calc R . .
C92 C 0.5793(5) 0.4035(6) 0.1697(5) 0.105(4) Uani 1 1 d . . .
H92 H 0.6157 0.4226 0.1532 0.126 Uiso 1 1 calc R . .
C93 C 0.5627(4) 0.3383(5) 0.1605(4) 0.074(3) Uani 1 1 d . . .
H93 H 0.5877 0.3146 0.1377 0.088 Uiso 1 1 calc R . .
C94 C 0.3969(4) 0.2257(5) 0.1568(3) 0.060(2) Uani 1 1 d . . .
C95 C 0.3742(4) 0.2792(5) 0.1296(3) 0.073(3) Uani 1 1 d . . .
H95 H 0.4038 0.3135 0.1219 0.088 Uiso 1 1 calc R . .
C96 C 0.3054(6) 0.2806(7) 0.1139(4) 0.104(4) Uani 1 1 d . . .
H96 H 0.2886 0.3151 0.0950 0.125 Uiso 1 1 calc R . .
C97 C 0.2645(6) 0.2291(8) 0.1276(5) 0.128(5) Uani 1 1 d . . .
H97 H 0.2190 0.2294 0.1180 0.154 Uiso 1 1 calc R . .
C98 C 0.2873(7) 0.1778(7) 0.1546(6) 0.145(6) Uani 1 1 d . . .
H98 H 0.2574 0.1443 0.1635 0.174 Uiso 1 1 calc R . .
C99 C 0.3539(5) 0.1750(5) 0.1686(4) 0.094(4) Uani 1 1 d . . .
H99 H 0.3700 0.1390 0.1862 0.113 Uiso 1 1 calc R . .
C100 C 0.6118(6) 0.8251(5) 0.6811(4) 0.113(4) Uani 1 1 d . . .
H10A H 0.5645 0.8126 0.6858 0.135 Uiso 1 1 calc R . .
H10B H 0.6259 0.8512 0.7088 0.135 Uiso 1 1 calc R . .
C101 C 0.4389(8) 0.4987(7) 0.0211(6) 0.172(7) Uani 1 1 d . . .
H10C H 0.4800 0.5230 0.0130 0.206 Uiso 1 1 calc R . .
H10D H 0.4008 0.5211 0.0058 0.206 Uiso 1 1 calc R . .
C102 C 0.6490(6) 0.5330(7) 0.0561(8) 0.172(9) Uani 1 1 d . . .
H10H H 0.6114 0.5465 0.0354 0.206 Uiso 1 1 calc R . .
H10I H 0.6905 0.5501 0.0416 0.206 Uiso 1 1 calc R . .
C103 C 0.6403(9) 0.5640(8) 0.1017(6) 0.219(12) Uani 1 1 d . . .
H10E H 0.6712 0.5449 0.1248 0.329 Uiso 1 1 calc R . .
H10F H 0.5942 0.5578 0.1127 0.329 Uiso 1 1 calc R . .
H10G H 0.6495 0.6103 0.0987 0.329 Uiso 1 1 calc R . .
C104 C 0.6631(9) 0.4201(9) 0.0229(6) 0.154(6) Uani 1 1 d . . .
H10J H 0.6311 0.4291 -0.0032 0.185 Uiso 1 1 calc R . .
H10K H 0.7080 0.4294 0.0096 0.185 Uiso 1 1 calc R . .
C105 C 0.6616(13) 0.3565(9) 0.0283(7) 0.286(15) Uani 1 1 d . . .
H10L H 0.6154 0.3424 0.0335 0.429 Uiso 1 1 calc R . .
H10M H 0.6889 0.3443 0.0558 0.429 Uiso 1 1 calc R . .
H10N H 0.6794 0.3356 -0.0003 0.429 Uiso 1 1 calc R . .

loop_
_atom_site_aniso_label
_atom_site_aniso_U_11
_atom_site_aniso_U_22
_atom_site_aniso_U_33
_atom_site_aniso_U_23
_atom_site_aniso_U_13
_atom_site_aniso_U_12
Cu1 0.0263(4) 0.0323(5) 0.0327(5) 0.0056(4) 0.0005(4) 0.0016(4)
Cu2 0.0268(4) 0.0360(5) 0.0323(4) 0.0073(4) -0.0007(4) -0.0019(4)
Cu3 0.0290(4) 0.0348(5) 0.0356(4) 0.0099(4) 0.0008(4) 0.0004(4)
Cu4 0.0258(4) 0.0342(5) 0.0308(5) 0.0044(4) 0.0003(4) 0.0000(4)
Cu5 0.0265(5) 0.0390(5) 0.0313(4) 0.0064(4) -0.0008(4) -0.0022(4)
Cu6 0.0297(5) 0.0375(5) 0.0359(5) 0.0087(4) 0.0007(4) 0.0017(4)
P1 0.0412(12) 0.0490(13) 0.0492(12) -0.0061(10) 0.0002(10) 0.0014(10)
P2 0.0420(12) 0.0511(12) 0.0429(10) -0.0010(10) -0.0022(10) 0.0001(11)
Cl1 0.0559(13) 0.0679(14) 0.0521(11) 0.0321(10) -0.0041(11) -0.0023(12)
Cl2 0.0367(13) 0.135(2) 0.103(2) 0.0591(18) -0.0114(12) 0.0151(14)
Cl3 0.0416(13) 0.0853(18) 0.0858(16) 0.0273(14) 0.0193(12) -0.0090(11)
Cl4 0.0563(13) 0.0577(13) 0.0621(12) 0.0312(10) 0.0012(11) 0.0020(11)
Cl5 0.0425(13) 0.130(2) 0.0841(17) 0.0387(17) -0.0225(12) 0.0052(14)
Cl6 0.0465(13) 0.116(2) 0.0800(16) 0.0446(15) 0.0274(12) 0.0057(13)
Cl7 0.0407(12) 0.0836(17) 0.0859(16) -0.0171(14) -0.0222(12) 0.0251(11)
Cl8 0.0424(12) 0.0678(15) 0.0637(13) 0.0026(11) 0.0185(10) -0.0206(10)
Cl9 0.0672(14) 0.0566(13) 0.0614(12) 0.0284(11) 0.0000(11) 0.0069(11)
Cl10 0.234(5) 0.113(3) 0.150(3) 0.041(3) -0.007(3) 0.031(3)
Cl11 0.174(4) 0.133(3) 0.149(3) 0.037(3) 0.017(3) 0.051(3)
Cl12 0.185(5) 0.536(13) 0.164(5) -0.132(6) 0.020(4) 0.004(6)
Cl13 0.363(9) 0.153(5) 0.295(7) -0.061(5) -0.050(7) -0.040(5)
O1 0.026(2) 0.034(3) 0.038(3) 0.009(2) 0.000(2) 0.005(2)
O2 0.022(2) 0.035(3) 0.035(2) 0.013(2) 0.002(2) -0.001(2)
O3 0.297(15) 0.129(10) 0.111(8) -0.001(7) 0.050(9) 0.024(9)
N1 0.036(4) 0.033(4) 0.035(4) 0.003(3) 0.003(3) 0.001(3)
N2 0.025(3) 0.042(4) 0.032(3) 0.009(3) -0.006(3) -0.004(3)
N3 0.025(3) 0.041(4) 0.035(4) 0.016(3) -0.003(3) -0.001(3)
N4 0.026(3) 0.049(4) 0.046(4) 0.016(3) -0.002(3) 0.001(3)
N5 0.032(3) 0.041(4) 0.040(3) 0.019(3) 0.004(3) 0.005(3)
N6 0.031(4) 0.036(4) 0.037(3) 0.008(3) 0.004(3) -0.006(3)
N7 0.029(4) 0.037(4) 0.024(3) 0.003(3) -0.002(3) 0.000(3)
N8 0.028(4) 0.038(4) 0.035(3) 0.008(3) 0.003(3) -0.004(3)
N9 0.037(4) 0.046(4) 0.041(4) 0.007(3) -0.004(3) -0.001(3)
N10 0.030(3) 0.045(4) 0.042(4) 0.016(3) -0.004(3) 0.004(3)
N11 0.028(3) 0.031(3) 0.047(4) 0.012(3) 0.000(3) 0.001(3)
N12 0.031(4) 0.041(4) 0.040(4) 0.008(3) 0.004(3) -0.001(3)
N13 0.025(3) 0.037(4) 0.032(3) 0.006(3) -0.002(3) 0.000(2)
N14 0.030(3) 0.029(3) 0.035(3) 0.008(3) -0.005(3) 0.004(3)
N15 0.026(3) 0.042(4) 0.030(3) 0.005(3) -0.003(3) -0.002(3)
N16 0.024(3) 0.047(4) 0.029(3) 0.004(3) 0.001(2) -0.004(3)
N17 0.033(3) 0.044(4) 0.038(3) 0.016(3) 0.000(3) 0.004(3)
N18 0.025(3) 0.041(3) 0.036(3) 0.011(3) -0.001(2) 0.001(3)
N19 0.046(4) 0.063(4) 0.041(3) -0.008(3) 0.000(3) -0.002(3)
C1 0.030(4) 0.041(5) 0.041(4) 0.014(4) 0.005(3) -0.007(4)
C2 0.048(5) 0.036(4) 0.029(4) 0.013(3) -0.003(4) 0.001(4)
C3 0.034(4) 0.048(5) 0.040(4) 0.012(4) -0.003(4) 0.007(4)
C4 0.037(5) 0.065(6) 0.046(5) 0.032(4) 0.004(4) -0.001(4)
C5 0.036(5) 0.060(6) 0.045(5) 0.021(4) 0.001(4) 0.011(4)
C6 0.031(5) 0.065(6) 0.041(5) 0.006(4) 0.008(4) -0.006(4)
C7 0.025(4) 0.047(5) 0.064(6) 0.005(4) 0.000(4) 0.009(4)
C8 0.040(5) 0.053(5) 0.060(5) 0.020(5) 0.008(4) -0.009(4)
C9 0.038(5) 0.045(5) 0.065(6) 0.021(4) 0.002(4) -0.004(4)
C10 0.035(5) 0.039(5) 0.040(4) 0.006(4) 0.005(4) -0.006(4)
C11 0.042(4) 0.033(4) 0.040(4) 0.013(3) 0.000(4) -0.001(4)
C12 0.025(4) 0.041(5) 0.047(5) 0.009(4) 0.004(3) 0.005(3)
C13 0.048(6) 0.072(7) 0.066(6) 0.033(5) -0.004(5) 0.004(5)
C14 0.029(4) 0.078(6) 0.033(4) 0.014(5) -0.011(3) -0.005(4)
C15 0.033(5) 0.076(6) 0.044(5) 0.009(5) -0.004(4) -0.011(4)
C16 0.036(5) 0.070(6) 0.044(5) 0.017(4) 0.005(4) 0.010(4)
C17 0.034(4) 0.055(5) 0.046(5) 0.025(4) 0.009(3) -0.001(4)
C18 0.047(5) 0.051(5) 0.031(4) 0.014(4) -0.001(4) 0.004(4)
C19 0.028(4) 0.034(4) 0.040(4) 0.004(3) 0.003(3) -0.002(3)
C20 0.024(4) 0.039(5) 0.053(5) 0.004(4) -0.003(4) 0.006(3)
C21 0.034(4) 0.037(5) 0.032(4) 0.005(3) -0.007(3) -0.005(3)
C22 0.036(4) 0.041(5) 0.039(4) 0.005(4) -0.009(4) -0.002(4)
C23 0.044(5) 0.050(6) 0.056(5) -0.001(4) -0.004(4) 0.007(4)
C24 0.077(6) 0.057(6) 0.052(5) -0.028(5) -0.005(5) 0.011(5)
C25 0.100(8) 0.067(7) 0.045(5) -0.008(5) -0.013(5) -0.007(6)
C26 0.132(10) 0.068(8) 0.058(6) 0.002(6) -0.058(6) 0.003(6)
C27 0.094(7) 0.035(5) 0.059(5) 0.003(4) -0.029(5) 0.017(5)
C28 0.034(4) 0.034(4) 0.046(5) 0.002(4) 0.006(4) 0.000(3)
C29 0.048(5) 0.071(6) 0.059(6) -0.004(5) 0.004(4) 0.006(4)
C30 0.066(7) 0.109(9) 0.070(7) -0.024(6) 0.027(6) 0.022(6)
C31 0.086(8) 0.091(8) 0.062(6) -0.029(6) 0.000(6) -0.001(6)
C32 0.069(7) 0.072(7) 0.059(6) -0.023(5) 0.004(5) -0.003(5)
C33 0.041(5) 0.056(6) 0.048(5) -0.001(4) -0.001(4) 0.002(4)
C34 0.022(4) 0.039(5) 0.044(5) 0.007(4) 0.000(3) 0.000(3)
C35 0.023(4) 0.035(4) 0.050(5) 0.008(4) 0.007(4) -0.010(3)
C36 0.029(4) 0.038(5) 0.033(4) 0.008(4) 0.007(3) 0.002(3)
C37 0.030(4) 0.055(6) 0.036(5) 0.002(4) 0.000(3) 0.000(4)
C38 0.053(5) 0.065(6) 0.048(5) 0.010(5) 0.003(4) -0.008(4)
C39 0.079(7) 0.100(9) 0.039(5) 0.001(6) 0.020(5) -0.024(6)
C40 0.088(8) 0.102(9) 0.040(6) -0.014(6) 0.021(5) -0.023(6)
C41 0.073(7) 0.066(7) 0.076(7) -0.026(6) 0.003(6) -0.011(5)
C42 0.065(6) 0.056(6) 0.049(5) -0.008(5) 0.012(4) -0.022(4)
C43 0.040(5) 0.040(5) 0.038(4) 0.010(4) 0.001(4) -0.013(4)
C44 0.038(5) 0.057(5) 0.047(5) -0.007(4) 0.008(4) -0.001(4)
C45 0.067(7) 0.067(6) 0.061(6) -0.015(5) 0.015(5) -0.009(5)
C46 0.077(7) 0.070(7) 0.076(7) -0.028(5) -0.004(6) -0.024(5)
C47 0.053(6) 0.085(7) 0.071(6) -0.016(6) -0.005(5) -0.015(5)
C48 0.036(5) 0.066(6) 0.063(6) -0.010(5) 0.005(4) -0.007(4)
C49 0.044(5) 0.046(5) 0.032(4) 0.014(4) -0.005(4) 0.001(4)
C50 0.036(4) 0.036(5) 0.046(4) 0.014(4) 0.010(3) 0.012(3)
C51 0.030(4) 0.040(5) 0.045(4) 0.011(3) 0.015(4) 0.005(4)
C52 0.037(5) 0.047(5) 0.057(5) 0.013(4) 0.008(4) 0.009(4)
C53 0.065(6) 0.049(6) 0.070(6) -0.001(5) 0.002(5) -0.006(5)
C54 0.078(7) 0.055(7) 0.082(7) 0.014(6) 0.002(6) -0.007(5)
C55 0.075(7) 0.055(7) 0.116(10) -0.017(6) -0.004(7) 0.001(5)
C56 0.077(7) 0.078(7) 0.062(6) -0.011(6) 0.007(5) -0.002(6)
C57 0.065(6) 0.057(6) 0.053(5) 0.004(4) 0.001(5) 0.002(5)
C58 0.038(5) 0.042(5) 0.047(5) 0.016(4) 0.009(4) 0.006(4)
C59 0.060(6) 0.067(6) 0.044(5) 0.007(5) -0.007(4) 0.004(5)
C60 0.081(7) 0.065(6) 0.071(6) -0.002(5) -0.009(6) 0.009(5)
C61 0.098(9) 0.102(10) 0.070(7) 0.009(7) -0.038(6) -0.015(7)
C62 0.077(7) 0.074(8) 0.092(8) 0.032(6) -0.026(6) 0.005(6)
C63 0.063(6) 0.067(6) 0.047(5) 0.010(5) -0.008(4) 0.001(5)
C64 0.048(5) 0.060(5) 0.045(4) -0.006(4) -0.012(4) 0.001(5)
C65 0.064(6) 0.067(7) 0.060(6) 0.000(5) -0.001(5) 0.008(5)
C66 0.139(11) 0.055(7) 0.054(6) 0.003(5) -0.027(6) 0.024(7)
C67 0.142(11) 0.059(7) 0.067(7) 0.005(5) -0.020(8) -0.027(8)
C68 0.102(9) 0.086(8) 0.092(7) 0.022(6) -0.003(8) -0.023(7)
C69 0.066(6) 0.073(7) 0.093(7) 0.008(6) -0.011(6) 0.002(6)
C70 0.045(5) 0.045(5) 0.043(4) -0.004(4) -0.003(4) 0.000(4)
C71 0.062(6) 0.050(5) 0.063(5) -0.010(4) -0.001(5) 0.002(5)
C72 0.081(7) 0.051(6) 0.083(7) 0.000(5) -0.010(6) 0.021(5)
C73 0.076(7) 0.075(7) 0.061(6) 0.005(6) -0.017(5) 0.009(6)
C74 0.074(7) 0.069(7) 0.062(6) 0.000(5) -0.019(5) 0.000(5)
C75 0.062(6) 0.048(5) 0.061(5) 0.001(4) -0.008(5) 0.005(4)
C76 0.048(5) 0.052(5) 0.057(5) -0.003(5) -0.001(4) 0.009(4)
C77 0.049(6) 0.083(7) 0.053(5) -0.004(5) 0.000(5) -0.004(5)
C78 0.056(6) 0.100(8) 0.075(7) -0.019(6) 0.002(6) -0.014(5)
C79 0.045(6) 0.101(9) 0.100(8) 0.011(7) 0.013(6) -0.012(6)
C80 0.066(6) 0.073(7) 0.068(6) 0.004(6) 0.024(5) 0.011(6)
C81 0.046(5) 0.069(6) 0.069(6) -0.002(5) -0.003(5) 0.001(4)
C82 0.067(6) 0.045(5) 0.047(5) -0.003(4) 0.008(4) -0.011(4)
C83 0.071(6) 0.067(6) 0.056(5) 0.004(5) -0.005(5) 0.001(5)
C84 0.095(9) 0.081(7) 0.080(7) 0.019(6) -0.016(6) -0.009(6)
C85 0.169(13) 0.078(8) 0.050(6) 0.016(6) -0.022(8) -0.032(8)
C86 0.168(13) 0.067(8) 0.066(7) -0.005(6) 0.038(8) -0.013(9)
C87 0.108(9) 0.051(6) 0.072(6) 0.007(5) 0.023(6) 0.005(5)
C88 0.040(5) 0.053(5) 0.050(5) -0.001(4) -0.006(4) 0.010(4)
C89 0.093(7) 0.056(6) 0.047(5) -0.003(4) -0.006(5) 0.002(5)
C90 0.126(10) 0.054(7) 0.065(6) -0.017(5) -0.024(6) 0.022(6)
C91 0.085(8) 0.052(7) 0.159(12) -0.014(8) -0.056(8) 0.013(7)
C92 0.059(7) 0.057(8) 0.199(14) 0.027(9) 0.004(8) -0.010(6)
C93 0.058(6) 0.061(7) 0.102(8) -0.010(6) 0.003(5) 0.002(5)
C94 0.040(5) 0.070(7) 0.071(6) -0.013(5) 0.002(5) 0.005(5)
C95 0.047(6) 0.094(8) 0.079(7) -0.015(6) -0.005(5) 0.004(5)
C96 0.072(8) 0.144(12) 0.096(8) -0.003(8) -0.017(7) 0.039(8)
C97 0.056(8) 0.176(15) 0.152(13) -0.024(12) -0.004(8) -0.045(10)
C98 0.080(11) 0.123(13) 0.234(19) 0.046(12) -0.001(11) -0.011(8)
C99 0.051(7) 0.086(8) 0.144(11) -0.011(7) 0.001(7) -0.010(6)
C100 0.149(11) 0.089(9) 0.100(9) 0.002(7) 0.044(8) -0.018(8)
C101 0.177(17) 0.132(13) 0.207(17) 0.073(13) 0.008(14) -0.003(11)
C102 0.076(9) 0.094(12) 0.35(3) 0.119(15) -0.016(12) 0.004(8)
C103 0.28(2) 0.090(12) 0.29(2) -0.040(14) 0.171(19) 0.013(12)
C104 0.158(15) 0.150(17) 0.155(15) -0.018(14) 0.005(12) -0.010(12)
C105 0.60(5) 0.085(13) 0.175(18) 0.001(14) 0.00(2) 0.05(2)

loop_
_atom_type_symbol
_atom_type_description
_atom_type_scat_dispersion_real
_atom_type_scat_dispersion_imag
_atom_type_scat_source
C C 0.0033 0.0016 'International Tables Vol C Tables 4.2.6.8 and 6.1.1.4'
H H 0.0000 0.0000 'International Tables Vol C Tables 4.2.6.8 and 6.1.1.4'
N N 0.0061 0.0033 'International Tables Vol C Tables 4.2.6.8 and 6.1.1.4'
O O 0.0106 0.0060 'International Tables Vol C Tables 4.2.6.8 and 6.1.1.4'
P P 0.1023 0.0942 'International Tables Vol C Tables 4.2.6.8 and 6.1.1.4'
Cl Cl 0.1484 0.1585 'International Tables Vol C Tables 4.2.6.8 and 6.1.1.4'
Cu Cu 0.3201 1.2651 'International Tables Vol C Tables 4.2.6.8 and 6.1.1.4'

loop_
_geom_angle_atom_site_label_1
_geom_angle_atom_site_label_2
_geom_angle_atom_site_label_3
_geom_angle
_geom_angle_site_symmetry_1
_geom_angle_site_symmetry_3
_geom_angle_publ_flag
O1 Cu1 N1 90.4(2) . . ?
O1 Cu1 N6 90.9(2) . . ?
N1 Cu1 N6 168.0(2) . . ?
O1 Cu1 N13 160.0(2) . . ?
N1 Cu1 N13 95.4(2) . . ?
N6 Cu1 N13 87.4(2) . . ?
O1 Cu1 Cu4 93.61(13) . . ?
N1 Cu1 Cu4 107.23(16) . . ?
N6 Cu1 Cu4 84.61(16) . . ?
N13 Cu1 Cu4 66.41(16) . . ?
O1 Cu2 N2 90.70(19) . . ?
O1 Cu2 N3 89.3(2) . . ?
N2 Cu2 N3 170.1(2) . . ?
O1 Cu2 N15 165.4(2) . . ?
N2 Cu2 N15 94.5(2) . . ?
N3 Cu2 N15 87.9(2) . . ?
O1 Cu2 Cu5 100.19(13) . . ?
N2 Cu2 Cu5 109.58(16) . . ?
N3 Cu2 Cu5 80.15(17) . . ?
N15 Cu2 Cu5 65.20(15) . . ?
O1 Cu3 N5 92.6(2) . . ?
O1 Cu3 N4 89.0(2) . . ?
N5 Cu3 N4 176.7(2) . . ?
O1 Cu3 N17 169.2(2) . . ?
N5 Cu3 N17 91.2(2) . . ?
N4 Cu3 N17 87.8(2) . . ?
O1 Cu3 Cu6 104.17(13) . . ?
N5 Cu3 Cu6 99.52(17) . . ?
N4 Cu3 Cu6 82.90(17) . . ?
N17 Cu3 Cu6 65.16(16) . . ?
O2 Cu4 N7 90.5(2) . . ?
O2 Cu4 N12 88.3(2) . . ?
N7 Cu4 N12 169.5(2) . . ?
O2 Cu4 N14 165.9(2) . . ?
N7 Cu4 N14 87.6(2) . . ?
N12 Cu4 N14 96.0(2) . . ?
O2 Cu4 Cu1 101.27(13) . . ?
N7 Cu4 Cu1 83.78(16) . . ?
N12 Cu4 Cu1 106.67(17) . . ?
N14 Cu4 Cu1 64.63(16) . . ?
O2 Cu5 N8 90.06(19) . . ?
O2 Cu5 N9 90.7(2) . . ?
N8 Cu5 N9 167.9(2) . . ?
O2 Cu5 N16 162.0(2) . . ?
N8 Cu5 N16 87.9(2) . . ?
N9 Cu5 N16 95.0(2) . . ?
O2 Cu5 Cu2 95.58(13) . . ?
N8 Cu5 Cu2 81.37(16) . . ?
N9 Cu5 Cu2 110.52(17) . . ?
N16 Cu5 Cu2 66.44(16) . . ?
O2 Cu6 N11 88.9(2) . . ?
O2 Cu6 N10 91.3(2) . . ?
N11 Cu6 N10 160.7(2) . . ?
O2 Cu6 N18 157.2(2) . . ?
N11 Cu6 N18 91.5(2) . . ?
N10 Cu6 N18 95.7(2) . . ?
O2 Cu6 Cu3 91.09(13) . . ?
N11 Cu6 Cu3 91.13(17) . . ?
N10 Cu6 Cu3 108.13(17) . . ?
N18 Cu6 Cu3 66.14(15) . . ?
N19 P1 C88 107.5(4) . . ?
N19 P1 C94 115.7(4) . . ?
C88 P1 C94 106.6(4) . . ?
N19 P1 C82 111.9(4) . . ?
C88 P1 C82 107.5(3) . . ?
C94 P1 C82 107.2(4) . . ?
N19 P2 C76 107.1(4) . . ?
N19 P2 C64 113.3(3) . . ?
C76 P2 C64 107.4(4) . . ?
N19 P2 C70 112.7(3) . . ?
C76 P2 C70 106.3(4) . . ?
C64 P2 C70 109.7(3) . . ?
Cu3 O1 Cu2 120.6(2) . . ?
Cu3 O1 Cu1 116.8(2) . . ?
Cu2 O1 Cu1 114.84(19) . . ?
Cu6 O2 Cu5 116.1(2) . . ?
Cu6 O2 Cu4 120.2(2) . . ?
Cu5 O2 Cu4 119.93(19) . . ?
C104 O3 C102 138.3(15) . . ?
C3 N1 N2 108.5(6) . . ?
C3 N1 Cu1 133.3(5) . . ?
N2 N1 Cu1 117.9(4) . . ?
C1 N2 N1 107.0(5) . . ?
C1 N2 Cu2 134.6(5) . . ?
N1 N2 Cu2 117.8(4) . . ?
C6 N3 N4 108.2(5) . . ?
C6 N3 Cu2 132.8(5) . . ?
N4 N3 Cu2 118.7(4) . . ?
C4 N4 N3 107.8(5) . . ?
C4 N4 Cu3 132.6(5) . . ?
N3 N4 Cu3 119.4(4) . . ?
C9 N5 N6 108.6(6) . . ?
C9 N5 Cu3 131.8(5) . . ?
N6 N5 Cu3 117.3(4) . . ?
C7 N6 N5 107.9(5) . . ?
C7 N6 Cu1 132.5(5) . . ?
N5 N6 Cu1 119.1(4) . . ?
C12 N7 N8 107.5(5) . . ?
C12 N7 Cu4 134.0(5) . . ?
N8 N7 Cu4 118.3(4) . . ?
C10 N8 N7 107.8(6) . . ?
C10 N8 Cu5 131.9(5) . . ?
N7 N8 Cu5 120.2(4) . . ?
N10 N9 C15 107.6(6) . . ?
N10 N9 Cu5 118.3(4) . . ?
C15 N9 Cu5 132.8(5) . . ?
C13 N10 N9 107.6(6) . . ?
C13 N10 Cu6 135.1(5) . . ?
N9 N10 Cu6 117.3(4) . . ?
C18 N11 N12 107.7(5) . . ?
C18 N11 Cu6 132.3(5) . . ?
N12 N11 Cu6 119.3(4) . . ?
C16 N12 N11 107.8(5) . . ?
C16 N12 Cu4 134.1(5) . . ?
N11 N12 Cu4 118.1(4) . . ?
C21 N13 N14 108.7(5) . . ?
C21 N13 Cu1 136.8(5) . . ?
N14 N13 Cu1 113.2(4) . . ?
C19 N14 N13 107.6(5) . . ?
C19 N14 Cu4 137.5(5) . . ?
N13 N14 Cu4 114.9(4) . . ?
C36 N15 N16 108.1(5) . . ?
C36 N15 Cu2 137.2(5) . . ?
N16 N15 Cu2 114.7(4) . . ?
C34 N16 N15 110.3(5) . . ?
C34 N16 Cu5 135.8(5) . . ?
N15 N16 Cu5 113.5(4) . . ?
C51 N17 N18 109.7(5) . . ?
C51 N17 Cu3 132.6(5) . . ?
N18 N17 Cu3 114.7(4) . . ?
C49 N18 N17 108.3(5) . . ?
C49 N18 Cu6 138.7(5) . . ?
N17 N18 Cu6 112.7(4) . . ?
P1 N19 P2 140.6(4) . . ?
N2 C1 C2 109.8(6) . . ?
C1 C2 C3 106.0(5) . . ?
C1 C2 Cl1 126.4(6) . . ?
C3 C2 Cl1 127.5(6) . . ?
N1 C3 C2 108.6(6) . . ?
N4 C4 C5 109.9(7) . . ?
C4 C5 C6 104.8(6) . . ?
C4 C5 Cl2 127.7(6) . . ?
C6 C5 Cl2 127.5(6) . . ?
N3 C6 C5 109.2(6) . . ?
N6 C7 C8 109.0(6) . . ?
C7 C8 C9 105.9(6) . . ?
C7 C8 Cl3 125.0(6) . . ?
C9 C8 Cl3 128.9(6) . . ?
N5 C9 C8 108.6(7) . . ?
N8 C10 C11 108.9(6) . . ?
C12 C11 C10 105.8(6) . . ?
C12 C11 Cl4 128.1(6) . . ?
C10 C11 Cl4 126.1(6) . . ?
N7 C12 C11 110.0(6) . . ?
N10 C13 C14 109.2(7) . . ?
C15 C14 C13 105.8(7) . . ?
C15 C14 Cl5 126.7(6) . . ?
C13 C14 Cl5 127.4(7) . . ?
C14 C15 N9 109.7(7) . . ?
N12 C16 C17 110.0(6) . . ?
C16 C17 C18 105.2(6) . . ?
C16 C17 Cl6 128.3(6) . . ?
C18 C17 Cl6 126.5(6) . . ?
N11 C18 C17 109.3(6) . . ?
N14 C19 C20 108.2(6) . . ?
N14 C19 C28 121.6(6) . . ?
C20 C19 C28 130.2(6) . . ?
C21 C20 C19 106.5(6) . . ?
C21 C20 Cl7 126.1(6) . . ?
C19 C20 Cl7 127.3(6) . . ?
N13 C21 C20 109.0(6) . . ?
N13 C21 C22 120.9(6) . . ?
C20 C21 C22 130.0(6) . . ?
C27 C22 C23 116.6(7) . . ?
C27 C22 C21 122.0(7) . . ?
C23 C22 C21 121.4(6) . . ?
C22 C23 C24 121.0(7) . . ?
C25 C24 C23 120.5(8) . . ?
C26 C25 C24 119.2(8) . . ?
C25 C26 C27 120.8(8) . . ?
C22 C27 C26 121.8(8) . . ?
C29 C28 C33 115.5(7) . . ?
C29 C28 C19 122.2(7) . . ?
C33 C28 C19 122.3(6) . . ?
C28 C29 C30 120.4(8) . . ?
C31 C30 C29 122.0(9) . . ?
C30 C31 C32 118.8(9) . . ?
C33 C32 C31 121.9(9) . . ?
C32 C33 C28 121.4(8) . . ?
N16 C34 C35 105.0(6) . . ?
N16 C34 C43 122.8(6) . . ?
C35 C34 C43 132.3(6) . . ?
C36 C35 C34 108.8(6) . . ?
C36 C35 Cl8 124.7(5) . . ?
C34 C35 Cl8 126.5(5) . . ?
N15 C36 C35 107.8(6) . . ?
N15 C36 C37 121.9(6) . . ?
C35 C36 C37 130.0(6) . . ?
C42 C37 C38 118.2(7) . . ?
C42 C37 C36 120.1(7) . . ?
C38 C37 C36 121.7(7) . . ?
C39 C38 C37 121.1(8) . . ?
C40 C39 C38 120.4(9) . . ?
C39 C40 C41 119.5(9) . . ?
C40 C41 C42 121.9(9) . . ?
C37 C42 C41 118.9(8) . . ?
C48 C43 C44 117.9(7) . . ?
C48 C43 C34 121.0(7) . . ?
C44 C43 C34 121.1(6) . . ?
C45 C44 C43 120.7(7) . . ?
C44 C45 C46 120.7(8) . . ?
C47 C46 C45 118.7(8) . . ?
C48 C47 C46 120.3(8) . . ?
C47 C48 C43 121.7(8) . . ?
N18 C49 C50 108.2(6) . . ?
N18 C49 C58 121.5(7) . . ?
C50 C49 C58 130.2(6) . . ?
C49 C50 C51 107.2(6) . . ?
C49 C50 Cl9 127.6(6) . . ?
C51 C50 Cl9 125.2(6) . . ?
N17 C51 C50 106.6(6) . . ?
N17 C51 C52 123.4(6) . . ?
C50 C51 C52 129.9(7) . . ?
C57 C52 C53 116.9(8) . . ?
C57 C52 C51 122.1(7) . . ?
C53 C52 C51 121.0(7) . . ?
C54 C53 C52 122.8(9) . . ?
C53 C54 C55 119.9(9) . . ?
C54 C55 C56 118.6(9) . . ?
C55 C56 C57 121.4(9) . . ?
C56 C57 C52 120.4(8) . . ?
C59 C58 C63 116.5(8) . . ?
C59 C58 C49 123.1(7) . . ?
C63 C58 C49 120.4(7) . . ?
C58 C59 C60 123.1(8) . . ?
C61 C60 C59 117.9(9) . . ?
C62 C61 C60 121.8(10) . . ?
C61 C62 C63 118.7(9) . . ?
C62 C63 C58 122.0(9) . . ?
C65 C64 C69 118.5(8) . . ?
C65 C64 P2 122.2(7) . . ?
C69 C64 P2 119.0(7) . . ?
C64 C65 C66 120.8(9) . . ?
C67 C66 C65 120.1(10) . . ?
C68 C67 C66 121.2(11) . . ?
C67 C68 C69 119.8(11) . . ?
C68 C69 C64 119.6(9) . . ?
C71 C70 C75 119.1(7) . . ?
C71 C70 P2 118.7(6) . . ?
C75 C70 P2 122.0(6) . . ?
C70 C71 C72 120.6(8) . . ?
C73 C72 C71 120.2(9) . . ?
C72 C73 C74 120.5(9) . . ?
C73 C74 C75 120.0(9) . . ?
C70 C75 C74 119.7(8) . . ?
C77 C76 C81 120.0(8) . . ?
C77 C76 P2 120.7(7) . . ?
C81 C76 P2 119.3(6) . . ?
C78 C77 C76 119.7(8) . . ?
C77 C78 C79 121.1(9) . . ?
C80 C79 C78 120.5(9) . . ?
C79 C80 C81 119.4(9) . . ?
C76 C81 C80 119.4(8) . . ?
C87 C82 C83 120.1(8) . . ?
C87 C82 P1 121.0(7) . . ?
C83 C82 P1 118.9(6) . . ?
C84 C83 C82 119.4(9) . . ?
C85 C84 C83 119.7(10) . . ?
C86 C85 C84 120.8(10) . . ?
C85 C86 C87 120.4(11) . . ?
C86 C87 C82 119.6(10) . . ?
C93 C88 C89 117.3(8) . . ?
C93 C88 P1 121.2(7) . . ?
C89 C88 P1 121.4(7) . . ?
C88 C89 C90 120.3(9) . . ?
C91 C90 C89 119.8(10) . . ?
C92 C91 C90 120.3(11) . . ?
C91 C92 C93 121.3(11) . . ?
C88 C93 C92 120.9(10) . . ?
C99 C94 C95 121.2(9) . . ?
C99 C94 P1 122.4(8) . . ?
C95 C94 P1 116.3(7) . . ?
C94 C95 C96 118.9(10) . . ?
C97 C96 C95 117.2(12) . . ?
C98 C97 C96 123.0(13) . . ?
C97 C98 C99 120.3(13) . . ?
C98 C99 C94 119.3(12) . . ?
Cl11 C100 Cl10 111.6(6) . . ?
Cl12 C101 Cl13 115.0(9) . . ?
O3 C102 C103 118.1(16) . . ?
C105 C104 O3 129.6(18) . . ?

loop_
_geom_bond_atom_site_label_1
_geom_bond_atom_site_label_2
_geom_bond_distance
_geom_bond_site_symmetry_2
_geom_bond_publ_flag
Cu1 O1 1.893(4) . ?
Cu1 N1 1.960(5) . ?
Cu1 N6 1.979(5) . ?
Cu1 N13 2.012(5) . ?
Cu1 Cu4 3.0502(12) . ?
Cu2 O1 1.887(4) . ?
Cu2 N2 1.948(5) . ?
Cu2 N3 1.968(5) . ?
Cu2 N15 2.045(5) . ?
Cu2 Cu5 3.0258(11) . ?
Cu3 O1 1.886(4) . ?
Cu3 N5 1.938(5) . ?
Cu3 N4 1.951(5) . ?
Cu3 N17 2.049(5) . ?
Cu3 Cu6 3.0364(12) . ?
Cu4 O2 1.896(4) . ?
Cu4 N7 1.951(5) . ?
Cu4 N12 1.967(5) . ?
Cu4 N14 2.042(5) . ?
Cu5 O2 1.887(4) . ?
Cu5 N8 1.950(5) . ?
Cu5 N9 1.960(6) . ?
Cu5 N16 2.026(5) . ?
Cu6 O2 1.881(4) . ?
Cu6 N11 1.965(5) . ?
Cu6 N10 1.982(5) . ?
Cu6 N18 2.047(5) . ?
P1 N19 1.573(6) . ?
P1 C88 1.784(8) . ?
P1 C94 1.795(8) . ?
P1 C82 1.796(8) . ?
P2 N19 1.578(6) . ?
P2 C76 1.790(8) . ?
P2 C64 1.795(8) . ?
P2 C70 1.795(7) . ?
Cl1 C2 1.732(6) . ?
Cl2 C5 1.704(7) . ?
Cl3 C8 1.723(7) . ?
Cl4 C11 1.730(6) . ?
Cl5 C14 1.720(7) . ?
Cl6 C17 1.719(7) . ?
Cl7 C20 1.718(7) . ?
Cl8 C35 1.744(6) . ?
Cl9 C50 1.735(7) . ?
Cl10 C100 1.700(11) . ?
Cl11 C100 1.698(11) . ?
Cl12 C101 1.566(15) . ?
Cl13 C101 1.705(16) . ?
O3 C104 1.315(16) . ?
O3 C102 1.337(15) . ?
N1 C3 1.340(8) . ?
N1 N2 1.359(6) . ?
N2 C1 1.340(8) . ?
N3 C6 1.322(8) . ?
N3 N4 1.359(7) . ?
N4 C4 1.331(8) . ?
N5 C9 1.334(8) . ?
N5 N6 1.357(7) . ?
N6 C7 1.340(8) . ?
N7 C12 1.331(8) . ?
N7 N8 1.365(6) . ?
N8 C10 1.339(8) . ?
N9 N10 1.349(7) . ?
N9 C15 1.350(8) . ?
N10 C13 1.349(9) . ?
N11 C18 1.327(8) . ?
N11 N12 1.371(7) . ?
N12 C16 1.344(8) . ?
N13 C21 1.338(8) . ?
N13 N14 1.378(7) . ?
N14 C19 1.363(8) . ?
N15 C36 1.354(8) . ?
N15 N16 1.360(7) . ?
N16 C34 1.358(8) . ?
N17 C51 1.338(8) . ?
N17 N18 1.362(7) . ?
N18 C49 1.337(8) . ?
C1 C2 1.358(9) . ?
C2 C3 1.367(9) . ?
C4 C5 1.362(10) . ?
C5 C6 1.388(10) . ?
C7 C8 1.368(10) . ?
C8 C9 1.379(10) . ?
C10 C11 1.373(9) . ?
C11 C12 1.357(9) . ?
C13 C14 1.367(10) . ?
C14 C15 1.349(10) . ?
C16 C17 1.350(9) . ?
C17 C18 1.399(9) . ?
C19 C20 1.388(9) . ?
C19 C28 1.462(9) . ?
C20 C21 1.381(9) . ?
C21 C22 1.488(9) . ?
C22 C27 1.386(9) . ?
C22 C23 1.394(10) . ?
C23 C24 1.405(10) . ?
C24 C25 1.369(11) . ?
C25 C26 1.358(12) . ?
C26 C27 1.392(11) . ?
C28 C29 1.400(9) . ?
C28 C33 1.419(10) . ?
C29 C30 1.401(11) . ?
C30 C31 1.331(12) . ?
C31 C32 1.365(12) . ?
C32 C33 1.356(10) . ?
C34 C35 1.408(9) . ?
C34 C43 1.471(10) . ?
C35 C36 1.364(9) . ?
C36 C37 1.508(9) . ?
C37 C42 1.378(10) . ?
C37 C38 1.394(10) . ?
C38 C39 1.382(11) . ?
C39 C40 1.343(12) . ?
C40 C41 1.359(12) . ?
C41 C42 1.399(11) . ?
C43 C48 1.382(9) . ?
C43 C44 1.388(9) . ?
C44 C45 1.372(10) . ?
C45 C46 1.387(11) . ?
C46 C47 1.379(11) . ?
C47 C48 1.368(11) . ?
C49 C50 1.375(9) . ?
C49 C58 1.449(10) . ?
C50 C51 1.399(9) . ?
C51 C52 1.476(10) . ?
C52 C57 1.382(10) . ?
C52 C53 1.387(10) . ?
C53 C54 1.354(12) . ?
C54 C55 1.373(13) . ?
C55 C56 1.374(12) . ?
C56 C57 1.375(11) . ?
C58 C59 1.362(10) . ?
C58 C63 1.395(10) . ?
C59 C60 1.376(11) . ?
C60 C61 1.368(12) . ?
C61 C62 1.357(13) . ?
C62 C63 1.372(12) . ?
C64 C65 1.365(10) . ?
C64 C69 1.401(11) . ?
C65 C66 1.377(12) . ?
C66 C67 1.353(13) . ?
C67 C68 1.346(14) . ?
C68 C69 1.392(12) . ?
C70 C71 1.376(10) . ?
C70 C75 1.387(10) . ?
C71 C72 1.382(11) . ?
C72 C73 1.354(12) . ?
C73 C74 1.372(12) . ?
C74 C75 1.389(11) . ?
C76 C77 1.372(10) . ?
C76 C81 1.398(10) . ?
C77 C78 1.362(11) . ?
C78 C79 1.391(12) . ?
C79 C80 1.346(12) . ?
C80 C81 1.413(11) . ?
C82 C87 1.377(11) . ?
C82 C83 1.392(11) . ?
C83 C84 1.374(11) . ?
C84 C85 1.372(14) . ?
C85 C86 1.362(15) . ?
C86 C87 1.369(13) . ?
C88 C93 1.382(11) . ?
C88 C89 1.388(10) . ?
C89 C90 1.390(11) . ?
C90 C91 1.380(14) . ?
C91 C92 1.309(15) . ?
C92 C93 1.384(13) . ?
C94 C99 1.368(12) . ?
C94 C95 1.390(12) . ?
C95 C96 1.418(12) . ?
C96 C97 1.367(16) . ?
C97 C98 1.354(17) . ?
C98 C99 1.362(14) . ?
C102 C103 1.42(2) . ?
C104 C105 1.300(18) . ?
